data_4301502
loop_
_publ_author_name
'Masooma Ibrahim'
'Michael H. Dickman'
'Andreas Suchopar'
'Ulrich Kortz'

_publ_contact_author_address
;
School of Engineering and Science,
Jacobs University,
P.O. Box 750 561,
28725 Bremen, Germany
;
_publ_contact_author_name 'Ulrich Kortz'
_publ_section_title
;
Large Cation-Anion Materials Based on Trinuclear Ruthenium(III) Salts of
Keggin and Wells-Dawson Anions Having Water-Filled Channels
;
_journal_name_full 'Inorganic Chemistry'
_journal_page_first 1649
_journal_page_last 1654
_journal_paper_doi 10.1021/ic802096v
_journal_volume 48
_journal_year 2009
_chemical_formula_sum 'C12 H62 K2 O75 Ru3 Si W12'
_chemical_formula_weight 4022.32
_chemical_name_systematic
;
 ?
;
_space_group_IT_number 14
_symmetry_cell_setting monoclinic
_symmetry_space_group_name_Hall '-P 2yn'
_symmetry_space_group_name_H-M 'P 1 21/n 1'
_atom_sites_solution_hydrogens geom
_atom_sites_solution_primary direct
_atom_sites_solution_secondary difmap
_audit_creation_method SHELXL-97
_cell_angle_alpha 90.00
_cell_angle_beta 93.184(2)
_cell_angle_gamma 90.00
_cell_formula_units_Z 4
_cell_length_a 15.4993(5)
_cell_length_b 18.0110(5)
_cell_length_c 29.4804(7)
_cell_measurement_reflns_used 9954
_cell_measurement_temperature 173(2)
_cell_measurement_theta_max 27.09
_cell_measurement_theta_min 3.64
_cell_volume 8217.0(4)
_computing_cell_refinement 'Bruker SMART'
_computing_data_collection 'Bruker SMART'
_computing_data_reduction 'Bruker SAINT'
_computing_molecular_graphics 'Bruker SHELXTL'
_computing_publication_material 'Bruker SHELXTL'
_computing_structure_refinement 'SHELXL-97 (Sheldrick, 1997)'
_computing_structure_solution 'SHELXS-97 (Sheldrick, 1990)'
_diffrn_ambient_temperature 173(2)
_diffrn_measured_fraction_theta_full 0.996
_diffrn_measured_fraction_theta_max 0.996
_diffrn_measurement_device_type 'CCD area detector'
_diffrn_measurement_method 'phi and omega scans'
_diffrn_radiation_monochromator graphite
_diffrn_radiation_source 'sealed tube'
_diffrn_radiation_type MoK\a
_diffrn_radiation_wavelength 0.71073
_diffrn_reflns_av_R_equivalents 0.1583
_diffrn_reflns_av_sigmaI/netI 0.0616
_diffrn_reflns_limit_h_max 20
_diffrn_reflns_limit_h_min -20
_diffrn_reflns_limit_k_max 23
_diffrn_reflns_limit_k_min -23
_diffrn_reflns_limit_l_max 38
_diffrn_reflns_limit_l_min -38
_diffrn_reflns_number 382664
_diffrn_reflns_theta_full 27.51
_diffrn_reflns_theta_max 27.51
_diffrn_reflns_theta_min 3.04
_exptl_absorpt_coefficient_mu 17.483
_exptl_absorpt_correction_T_max 0.4938
_exptl_absorpt_correction_T_min 0.1573
_exptl_absorpt_correction_type multi-scan
_exptl_absorpt_process_details SADABS
_exptl_crystal_colour green
_exptl_crystal_density_diffrn 3.251
_exptl_crystal_density_method 'not measured'
_exptl_crystal_description block
_exptl_crystal_F_000 7224
_exptl_crystal_size_max 0.17
_exptl_crystal_size_mid 0.13
_exptl_crystal_size_min 0.05
_refine_diff_density_max 2.239
_refine_diff_density_min -2.407
_refine_diff_density_rms 0.435
_refine_ls_extinction_method none
_refine_ls_goodness_of_fit_ref 1.052
_refine_ls_hydrogen_treatment constr
_refine_ls_matrix_type full
_refine_ls_number_parameters 539
_refine_ls_number_reflns 18822
_refine_ls_number_restraints 0
_refine_ls_restrained_S_all 1.052
_refine_ls_R_factor_all 0.0802
_refine_ls_R_factor_gt 0.0497
_refine_ls_shift/su_max 0.001
_refine_ls_shift/su_mean 0.000
_refine_ls_structure_factor_coef Fsqd
_refine_ls_weighting_details 'calc w=1/[\s^2^(Fo^2^)+(0.0870P)^2^+72.0000P] where P=(Fo^2^+2Fc^2^)/3'
_refine_ls_weighting_scheme calc
_refine_ls_wR_factor_gt 0.1378
_refine_ls_wR_factor_ref 0.1600
_reflns_number_gt 13372
_reflns_number_total 18822
_reflns_threshold_expression >2sigma(I)
_cod_data_source_file ic802096v_si_002_3.cif
_cod_data_source_block K-2
_cod_depositor_comments
;
The following automatic conversions were performed:
'_symmetry_cell_setting' value 'Monoclinic' changed to 'monoclinic'
according to '/home/saulius/struct/CIF-dictionaries/cif_core.dic'
dictionary named 'cif_core.dic' version 2.4.1 from 2010-06-29.

Automatic conversion script
Id: cif_fix_enum 1527 2010-12-29 10:47:43Z saulius 
;
_cod_original_sg_symbol_H-M 'P 21/n'
_cod_database_code 4301502

loop_
_symmetry_equiv_pos_as_xyz
'x, y, z'
'-x+1/2, y+1/2, -z+1/2'
'-x, -y, -z'
'x-1/2, -y-1/2, z-1/2'

loop_
_atom_site_label
_atom_site_type_symbol
_atom_site_fract_x
_atom_site_fract_y
_atom_site_fract_z
_atom_site_U_iso_or_equiv
_atom_site_adp_type
_atom_site_occupancy
_atom_site_symmetry_multiplicity
_atom_site_calc_flag
_atom_site_refinement_flags
_atom_site_disorder_assembly
_atom_site_disorder_group
W1 W 0.28922(4) 0.74917(3) -0.138533(19) 0.02835(14) Uani 1 1 d . . .
W2 W 0.31141(4) 0.56374(3) -0.147382(18) 0.02592(13) Uani 1 1 d . . .
W3 W 0.39092(4) 0.65129(3) -0.054258(18) 0.02696(13) Uani 1 1 d . . .
W4 W 0.41089(4) 0.59129(3) -0.256944(17) 0.02432(13) Uani 1 1 d . . .
W5 W 0.39463(4) 0.77661(3) -0.246556(18) 0.02479(13) Uani 1 1 d . . .
W6 W 0.58796(4) 0.69804(3) -0.262189(18) 0.02614(13) Uani 1 1 d . . .
W7 W 0.48102(4) 0.87059(3) -0.142016(18) 0.02749(14) Uani 1 1 d . . .
W8 W 0.58469(4) 0.77069(3) -0.059323(18) 0.02611(13) Uani 1 1 d . . .
W9 W 0.60403(4) 0.56671(3) -0.070586(18) 0.02615(13) Uani 1 1 d . . .
W10 W 0.67482(4) 0.79629(3) -0.159408(19) 0.02715(13) Uani 1 1 d . . .
W11 W 0.52531(4) 0.48237(3) -0.166067(18) 0.02439(13) Uani 1 1 d . . .
W12 W 0.69959(4) 0.59257(3) -0.168705(19) 0.02655(13) Uani 1 1 d . . .
Si Si 0.4957(2) 0.67576(16) -0.15599(11) 0.0154(6) Uani 1 1 d . . .
O1SI O 0.4049(6) 0.6647(5) -0.1328(3) 0.0230(19) Uiso 1 1 d . . .
O1T O 0.1962(7) 0.7987(6) -0.1378(4) 0.040(3) Uiso 1 1 d . . .
O2SI O 0.5425(5) 0.7514(5) -0.1369(3) 0.0208(18) Uiso 1 1 d . . .
O2T O 0.2340(6) 0.4973(5) -0.1523(3) 0.034(2) Uiso 1 1 d . . .
O3T O 0.3622(7) 0.6415(5) 0.0010(3) 0.035(2) Uiso 1 1 d . . .
O3SI O 0.4792(6) 0.6834(5) -0.2110(3) 0.0222(18) Uiso 1 1 d . . .
O4T O 0.3647(6) 0.5337(5) -0.2971(3) 0.032(2) Uiso 1 1 d . . .
O4SI O 0.5590(6) 0.6059(5) -0.1449(3) 0.0239(19) Uiso 1 1 d . . .
O5T O 0.3378(6) 0.8370(5) -0.2819(3) 0.031(2) Uiso 1 1 d . . .
O6T O 0.6543(7) 0.7089(5) -0.3064(3) 0.035(2) Uiso 1 1 d . . .
O7T O 0.4530(7) 0.9622(5) -0.1431(3) 0.033(2) Uiso 1 1 d . . .
O8T O 0.6187(6) 0.7978(5) -0.0063(3) 0.032(2) Uiso 1 1 d . . .
O9T O 0.6470(6) 0.5279(5) -0.0213(3) 0.032(2) Uiso 1 1 d . . .
O10T O 0.7707(7) 0.8391(5) -0.1694(3) 0.036(2) Uiso 1 1 d . . .
O11T O 0.5149(6) 0.3898(5) -0.1771(3) 0.033(2) Uiso 1 1 d . . .
O12T O 0.8032(7) 0.5711(5) -0.1819(3) 0.035(2) Uiso 1 1 d . . .
O12 O 0.2417(6) 0.6519(5) -0.1503(3) 0.032(2) Uiso 1 1 d . . .
O13 O 0.3037(6) 0.7210(5) -0.0755(3) 0.031(2) Uiso 1 1 d . . .
O15 O 0.3158(6) 0.7559(5) -0.2002(3) 0.0226(18) Uiso 1 1 d . . .
O17 O 0.3771(6) 0.8228(5) -0.1283(3) 0.030(2) Uiso 1 1 d . . .
O23 O 0.3210(6) 0.5739(5) -0.0829(3) 0.026(2) Uiso 1 1 d . . .
O24 O 0.3347(6) 0.5822(5) -0.2098(3) 0.026(2) Uiso 1 1 d . . .
O38 O 0.4740(6) 0.7302(5) -0.0491(3) 0.033(2) Uiso 1 1 d . . .
O39 O 0.4867(6) 0.5872(5) -0.0569(3) 0.027(2) Uiso 1 1 d . . .
O45 O 0.3591(6) 0.6839(5) -0.2759(3) 0.029(2) Uiso 1 1 d . . .
O46 O 0.5129(6) 0.6227(5) -0.2875(3) 0.028(2) Uiso 1 1 d . . .
O56 O 0.4963(6) 0.7695(5) -0.2788(3) 0.028(2) Uiso 1 1 d . . .
O57 O 0.4499(6) 0.8404(5) -0.2041(3) 0.027(2) Uiso 1 1 d . . .
O78 O 0.5258(6) 0.8604(5) -0.0808(3) 0.031(2) Uiso 1 1 d . . .
O89 O 0.6235(6) 0.6712(5) -0.0602(3) 0.027(2) Uiso 1 1 d . . .
O102 O 0.7079(6) 0.6951(5) -0.1532(3) 0.026(2) Uiso 1 1 d . . .
O112 O 0.6412(6) 0.4992(5) -0.1810(3) 0.029(2) Uiso 1 1 d . . .
O211 O 0.4134(6) 0.5056(5) -0.1451(3) 0.0259(19) Uiso 1 1 d . . .
O411 O 0.4839(6) 0.5248(5) -0.2222(3) 0.028(2) Uiso 1 1 d . . .
O610 O 0.6315(6) 0.7691(5) -0.2186(3) 0.026(2) Uiso 1 1 d . . .
O612 O 0.6493(6) 0.6272(5) -0.2258(3) 0.0250(19) Uiso 1 1 d . . .
O710 O 0.5994(6) 0.8792(5) -0.1593(3) 0.033(2) Uiso 1 1 d . . .
O810 O 0.6801(6) 0.8006(5) -0.0934(3) 0.031(2) Uiso 1 1 d . . .
O911 O 0.5678(6) 0.4779(5) -0.1033(3) 0.028(2) Uiso 1 1 d . . .
O912 O 0.7063(6) 0.5670(5) -0.1057(3) 0.027(2) Uiso 1 1 d . . .
Ru1 Ru 0.41080(8) 0.80365(6) 0.12461(4) 0.0284(2) Uani 1 1 d . . .
Ru2 Ru 0.61776(7) 0.80568(6) 0.15847(3) 0.0239(2) Uani 1 1 d . . .
Ru3 Ru 0.46846(8) 0.82013(6) 0.23343(4) 0.0270(2) Uani 1 1 d . . .
O1B O 0.6065(7) 0.8780(5) 0.1054(3) 0.035(2) Uiso 1 1 d . . .
O1RU O 0.3157(7) 0.7953(5) 0.0715(3) 0.034(2) Uiso 1 1 d . . .
O1A O 0.4669(8) 0.8835(7) 0.0867(4) 0.056(3) Uiso 1 1 d . . .
O2RU O 0.7513(6) 0.7997(5) 0.1459(3) 0.033(2) Uiso 1 1 d . . .
O3B O 0.6052(7) 0.7191(6) 0.1137(3) 0.038(2) Uiso 1 1 d . . .
O3A O 0.4666(7) 0.7200(6) 0.0894(4) 0.040(2) Uiso 1 1 d . . .
O3RU O 0.4367(7) 0.8327(6) 0.3017(3) 0.036(2) Uiso 1 1 d . . .
O5B O 0.3830(7) 0.9037(6) 0.2214(4) 0.044(3) Uiso 1 1 d . . .
O5A O 0.3334(8) 0.8834(6) 0.1500(4) 0.048(3) Uiso 1 1 d . . .
O7B O 0.3398(6) 0.7247(5) 0.1563(3) 0.030(2) Uiso 1 1 d . . .
O7A O 0.3727(7) 0.7431(6) 0.2302(3) 0.037(2) Uiso 1 1 d . . .
O9B O 0.6537(7) 0.8939(5) 0.1972(3) 0.036(2) Uiso 1 1 d . . .
O9A O 0.5537(8) 0.9029(6) 0.2488(4) 0.047(3) Uiso 1 1 d . . .
O11B O 0.5466(6) 0.7360(5) 0.2566(3) 0.033(2) Uiso 1 1 d . . .
O11A O 0.6495(7) 0.7275(6) 0.2058(3) 0.038(2) Uiso 1 1 d . . .
O123 O 0.4992(6) 0.8092(5) 0.1716(3) 0.028(2) Uiso 1 1 d . . .
C1 C 0.5430(10) 0.9021(8) 0.0832(5) 0.030(3) Uiso 1 1 d . . .
C2 C 0.5593(10) 0.9587(8) 0.0463(5) 0.038(4) Uiso 1 1 d . . .
H2A H 0.5600 1.0087 0.0594 0.058 Uiso 1 1 calc R . .
H2B H 0.5132 0.9553 0.0223 0.058 Uiso 1 1 calc R . .
H2C H 0.6151 0.9484 0.0336 0.058 Uiso 1 1 calc R . .
C3 C 0.5429(9) 0.6952(7) 0.0905(4) 0.023(3) Uiso 1 1 d . . .
C4 C 0.5611(9) 0.6339(8) 0.0575(5) 0.030(3) Uiso 1 1 d . . .
H4A H 0.6155 0.6443 0.0432 0.045 Uiso 1 1 calc R . .
H4B H 0.5139 0.6311 0.0340 0.045 Uiso 1 1 calc R . .
H4C H 0.5659 0.5865 0.0737 0.045 Uiso 1 1 calc R . .
C5 C 0.3330(10) 0.9173(8) 0.1867(5) 0.034(3) Uiso 1 1 d . . .
C6 C 0.2671(11) 0.9758(9) 0.1920(5) 0.042(4) Uiso 1 1 d . . .
H6A H 0.2335 0.9826 0.1632 0.063 Uiso 1 1 calc R . .
H6B H 0.2957 1.0225 0.2008 0.063 Uiso 1 1 calc R . .
H6C H 0.2284 0.9609 0.2156 0.063 Uiso 1 1 calc R . .
C7 C 0.3313(10) 0.7114(8) 0.1970(5) 0.033(3) Uiso 1 1 d . . .
C8 C 0.2728(10) 0.6517(8) 0.2094(5) 0.035(3) Uiso 1 1 d . . .
H8A H 0.2203 0.6532 0.1893 0.053 Uiso 1 1 calc R . .
H8B H 0.2574 0.6584 0.2409 0.053 Uiso 1 1 calc R . .
H8C H 0.3015 0.6037 0.2063 0.053 Uiso 1 1 calc R . .
C9 C 0.6188(9) 0.9257(7) 0.2285(4) 0.027(3) Uiso 1 1 d . . .
C10 C 0.6537(10) 0.9989(8) 0.2437(5) 0.033(3) Uiso 1 1 d . . .
H10A H 0.7170 0.9969 0.2459 0.050 Uiso 1 1 calc R . .
H10B H 0.6325 1.0109 0.2736 0.050 Uiso 1 1 calc R . .
H10C H 0.6346 1.0372 0.2218 0.050 Uiso 1 1 calc R . .
C11 C 0.6090(9) 0.7047(7) 0.2395(4) 0.024(3) Uiso 1 1 d . . .
C12 C 0.6401(10) 0.6339(8) 0.2603(5) 0.033(3) Uiso 1 1 d . . .
H12A H 0.6857 0.6442 0.2838 0.049 Uiso 1 1 calc R . .
H12B H 0.6631 0.6022 0.2368 0.049 Uiso 1 1 calc R . .
H12C H 0.5920 0.6085 0.2739 0.049 Uiso 1 1 calc R . .
K1 K 0.2990(3) 0.6356(2) 0.08128(12) 0.0470(9) Uani 1 1 d . . .
K2 K 0.2329(3) 0.3510(2) -0.13050(15) 0.0637(13) Uani 1 1 d . . .
O1W O 0.2189(11) 0.4402(9) -0.0516(5) 0.084(5) Uiso 1 1 d . . .
O2W O 0.0639(14) 0.3054(12) -0.1266(7) 0.081(6) Uiso 0.75 1 d P . .
O3W O 0.1579(14) 0.5436(12) 0.0716(7) 0.075(6) Uiso 0.70 1 d P . .
O4W O 0.1734(19) 0.7140(16) -0.0056(10) 0.099(8) Uiso 0.65 1 d P . .
O5W O 0.9448(9) 0.8474(7) -0.1837(4) 0.058(3) Uiso 1 1 d . . .
O6W O 0.3628(9) 0.8507(7) -0.0063(4) 0.059(3) Uiso 1 1 d . . .
O7W O 0.4334(10) 1.0516(8) 0.2696(5) 0.070(4) Uiso 1 1 d . . .
O8W O 0.5641(9) 0.8565(7) 0.3637(4) 0.063(4) Uiso 1 1 d . . .
O9W O 0.2445(10) 0.5129(8) -0.3740(5) 0.071(4) Uiso 1 1 d . . .
O10W O 0.3347(11) 1.0103(9) 0.0728(5) 0.066(4) Uiso 0.85 1 d P . .
O11W O -0.0045(10) 0.7742(8) -0.1035(5) 0.075(4) Uiso 1 1 d . . .
O12W O 0.5417(12) 0.4943(10) -0.3479(6) 0.080(5) Uiso 0.85 1 d P . .
O13W O 0.2296(11) 0.9182(10) -0.0539(6) 0.072(5) Uiso 0.85 1 d P . .
O14W O 0.7682(16) 0.8155(12) 0.0583(8) 0.082(6) Uiso 0.70 1 d P . .
O15W O 0.5672(14) 0.9769(12) 0.4159(7) 0.066(6) Uiso 0.65 1 d P . .
O16W O -0.1552(18) 0.7105(15) -0.0666(9) 0.082(7) Uiso 0.60 1 d P . .
O17W O 0.1595(16) 0.8203(13) 0.0975(8) 0.077(7) Uiso 0.65 1 d P . .
O18W O -0.0316(16) 0.4308(13) -0.1410(8) 0.094(7) Uiso 0.75 1 d P . .
O19W O 0.0828(18) 0.8470(15) -0.0349(9) 0.083(8) Uiso 0.60 1 d P . .
O20W O 0.0556(17) 0.6020(14) -0.0028(9) 0.090(8) Uiso 0.65 1 d P . .
O21W O 0.413(2) 0.5534(16) -0.4057(10) 0.073(8) Uiso 0.50 1 d P . .
O22W O 0.135(2) 0.4078(17) 0.0247(10) 0.092(9) Uiso 0.55 1 d P . .
O23W O 0.221(2) 1.040(2) 0.0010(12) 0.075(10) Uiso 0.40 1 d P . .
O24W O 0.947(2) 0.8857(17) 0.0196(10) 0.053(8) Uiso 0.40 1 d P . .
O25W O 0.651(2) 0.5207(19) -0.4149(11) 0.115(11) Uiso 0.60 1 d P . .
O26W O 0.143(4) 0.702(3) 0.114(2) 0.098(18) Uiso 0.30 1 d P . .

loop_
_atom_site_aniso_label
_atom_site_aniso_U_11
_atom_site_aniso_U_22
_atom_site_aniso_U_33
_atom_site_aniso_U_23
_atom_site_aniso_U_13
_atom_site_aniso_U_12
W1 0.0282(3) 0.0285(3) 0.0285(3) 0.0014(2) 0.0024(2) 0.0051(2)
W2 0.0258(3) 0.0258(3) 0.0262(3) -0.0001(2) 0.0013(2) -0.0033(2)
W3 0.0324(3) 0.0281(3) 0.0205(3) 0.0003(2) 0.0024(2) -0.0007(2)
W4 0.0316(3) 0.0200(2) 0.0209(3) -0.0009(2) -0.0025(2) -0.0017(2)
W5 0.0308(3) 0.0207(3) 0.0223(3) 0.0013(2) -0.0035(2) 0.0005(2)
W6 0.0298(3) 0.0268(3) 0.0220(3) 0.0008(2) 0.0030(2) -0.0015(2)
W7 0.0353(3) 0.0197(3) 0.0268(3) -0.0022(2) -0.0049(2) 0.0024(2)
W8 0.0323(3) 0.0229(3) 0.0226(3) -0.0020(2) -0.0035(2) -0.0010(2)
W9 0.0328(3) 0.0226(3) 0.0226(3) 0.0015(2) -0.0029(2) 0.0024(2)
W10 0.0298(3) 0.0233(3) 0.0281(3) 0.0006(2) -0.0003(2) -0.0042(2)
W11 0.0294(3) 0.0185(2) 0.0249(3) 0.0003(2) -0.0011(2) 0.0008(2)
W12 0.0255(3) 0.0238(3) 0.0305(3) 0.0014(2) 0.0027(2) 0.0015(2)
Si 0.0169(17) 0.0118(14) 0.0175(15) 0.0015(12) 0.0013(13) 0.0008(12)
Ru1 0.0271(6) 0.0283(6) 0.0292(6) 0.0023(4) -0.0033(5) 0.0011(5)
Ru2 0.0267(6) 0.0226(5) 0.0220(5) 0.0010(4) -0.0009(4) 0.0008(4)
Ru3 0.0292(6) 0.0262(5) 0.0255(5) 0.0004(4) 0.0013(5) 0.0037(5)
K1 0.049(2) 0.055(2) 0.0387(19) -0.0096(16) 0.0137(16) -0.0063(18)
K2 0.082(3) 0.0348(19) 0.070(3) -0.0074(19) -0.033(2) 0.009(2)

loop_
_atom_type_symbol
_atom_type_description
_atom_type_scat_dispersion_real
_atom_type_scat_dispersion_imag
_atom_type_scat_source
C C 0.0033 0.0016 'International Tables Vol C Tables 4.2.6.8 and 6.1.1.4'
H H 0.0000 0.0000 'International Tables Vol C Tables 4.2.6.8 and 6.1.1.4'
O O 0.0106 0.0060 'International Tables Vol C Tables 4.2.6.8 and 6.1.1.4'
Si Si 0.0817 0.0704 'International Tables Vol C Tables 4.2.6.8 and 6.1.1.4'
K K 0.2009 0.2494 'International Tables Vol C Tables 4.2.6.8 and 6.1.1.4'
Ru Ru -1.2594 0.8363 'International Tables Vol C Tables 4.2.6.8 and 6.1.1.4'
W W -0.8490 6.8722 'International Tables Vol C Tables 4.2.6.8 and 6.1.1.4'

loop_
_geom_angle_atom_site_label_1
_geom_angle_atom_site_label_2
_geom_angle_atom_site_label_3
_geom_angle
_geom_angle_site_symmetry_1
_geom_angle_site_symmetry_3
_geom_angle_publ_flag
O1T W1 O15 102.0(4) . . ?
O1T W1 O17 103.4(5) . . ?
O15 W1 O17 85.2(4) . . ?
O1T W1 O12 99.4(5) . . ?
O15 W1 O12 89.2(4) . . ?
O17 W1 O12 157.1(4) . . ?
O1T W1 O13 100.4(5) . . ?
O15 W1 O13 157.6(4) . . ?
O17 W1 O13 89.2(4) . . ?
O12 W1 O13 87.6(4) . . ?
O1T W1 O1SI 170.0(4) . . ?
O15 W1 O1SI 84.5(3) . . ?
O17 W1 O1SI 84.5(4) . . ?
O12 W1 O1SI 72.9(4) . . ?
O13 W1 O1SI 73.3(4) . . ?
O2T W2 O211 101.5(4) . . ?
O2T W2 O23 99.7(4) . . ?
O211 W2 O23 89.9(4) . . ?
O2T W2 O12 100.7(4) . . ?
O211 W2 O12 157.7(4) . . ?
O23 W2 O12 88.7(4) . . ?
O2T W2 O24 102.1(4) . . ?
O211 W2 O24 85.9(4) . . ?
O23 W2 O24 158.2(4) . . ?
O12 W2 O24 87.1(4) . . ?
O2T W2 O1SI 171.2(4) . . ?
O211 W2 O1SI 85.2(3) . . ?
O23 W2 O1SI 74.3(3) . . ?
O12 W2 O1SI 73.0(4) . . ?
O24 W2 O1SI 84.0(3) . . ?
O2T W2 K2 29.4(3) . . ?
O211 W2 K2 74.3(3) . . ?
O23 W2 K2 88.6(3) . . ?
O12 W2 K2 127.9(3) . . ?
O24 W2 K2 110.7(3) . . ?
O1SI W2 K2 153.4(2) . . ?
O3T W3 O39 102.8(4) . . ?
O3T W3 O38 102.0(4) . . ?
O39 W3 O38 86.0(4) . . ?
O3T W3 O13 99.3(4) . . ?
O39 W3 O13 157.9(4) . . ?
O38 W3 O13 89.9(4) . . ?
O3T W3 O23 99.8(4) . . ?
O39 W3 O23 87.9(4) . . ?
O38 W3 O23 158.1(4) . . ?
O13 W3 O23 87.8(4) . . ?
O3T W3 O1SI 170.3(4) . . ?
O39 W3 O1SI 84.6(3) . . ?
O38 W3 O1SI 84.5(4) . . ?
O13 W3 O1SI 73.4(4) . . ?
O23 W3 O1SI 74.0(3) . . ?
O4T W4 O24 101.7(4) . . ?
O4T W4 O411 101.8(4) . . ?
O24 W4 O411 85.8(4) . . ?
O4T W4 O45 100.1(4) . . ?
O24 W4 O45 91.2(4) . . ?
O411 W4 O45 158.0(4) . . ?
O4T W4 O46 100.2(4) . . ?
O24 W4 O46 157.9(4) . . ?
O411 W4 O46 87.6(4) . . ?
O45 W4 O46 87.1(4) . . ?
O4T W4 O3SI 171.0(4) . . ?
O24 W4 O3SI 85.3(3) . . ?
O411 W4 O3SI 84.2(3) . . ?
O45 W4 O3SI 73.9(3) . . ?
O46 W4 O3SI 73.1(3) . . ?
O5T W5 O57 102.6(4) . . ?
O5T W5 O56 98.7(4) . . ?
O57 W5 O56 90.9(4) . . ?
O5T W5 O15 103.3(4) . . ?
O57 W5 O15 85.9(4) . . ?
O56 W5 O15 157.9(4) . . ?
O5T W5 O45 98.7(4) . . ?
O57 W5 O45 158.7(4) . . ?
O56 W5 O45 86.6(4) . . ?
O15 W5 O45 88.5(4) . . ?
O5T W5 O3SI 169.2(4) . . ?
O57 W5 O3SI 85.2(3) . . ?
O56 W5 O3SI 73.4(3) . . ?
O15 W5 O3SI 84.5(3) . . ?
O45 W5 O3SI 73.8(3) . . ?
O6T W6 O612 101.8(4) . . ?
O6T W6 O610 103.3(4) . . ?
O612 W6 O610 85.5(4) . . ?
O6T W6 O46 99.4(4) . . ?
O612 W6 O46 91.0(4) . . ?
O610 W6 O46 157.3(4) . . ?
O6T W6 O56 101.1(4) . . ?
O612 W6 O56 157.0(4) . . ?
O610 W6 O56 87.3(4) . . ?
O46 W6 O56 87.2(4) . . ?
O6T W6 O3SI 170.7(4) . . ?
O612 W6 O3SI 85.1(3) . . ?
O610 W6 O3SI 83.2(3) . . ?
O46 W6 O3SI 74.1(3) . . ?
O56 W6 O3SI 72.3(3) . . ?
O7T W7 O17 103.0(4) . . ?
O7T W7 O78 100.9(4) . . ?
O17 W7 O78 91.3(4) . . ?
O7T W7 O710 99.3(4) . . ?
O17 W7 O710 157.4(4) . . ?
O78 W7 O710 87.5(4) . . ?
O7T W7 O57 101.8(4) . . ?
O17 W7 O57 84.5(4) . . ?
O78 W7 O57 157.3(4) . . ?
O710 W7 O57 88.0(4) . . ?
O7T W7 O2SI 170.6(4) . . ?
O17 W7 O2SI 85.3(3) . . ?
O78 W7 O2SI 74.1(3) . . ?
O710 W7 O2SI 72.7(4) . . ?
O57 W7 O2SI 83.3(3) . . ?
O8T W8 O89 101.7(4) . . ?
O8T W8 O38 101.6(4) . . ?
O89 W8 O38 85.9(4) . . ?
O8T W8 O810 101.2(4) . . ?
O89 W8 O810 90.2(4) . . ?
O38 W8 O810 157.2(4) . . ?
O8T W8 O78 100.2(4) . . ?
O89 W8 O78 158.0(4) . . ?
O38 W8 O78 87.6(4) . . ?
O810 W8 O78 87.6(4) . . ?
O8T W8 O2SI 171.3(4) . . ?
O89 W8 O2SI 85.3(3) . . ?
O38 W8 O2SI 83.9(4) . . ?
O810 W8 O2SI 73.4(4) . . ?
O78 W8 O2SI 73.1(3) . . ?
O9T W9 O39 103.2(4) . . ?
O9T W9 O89 102.4(4) . . ?
O39 W9 O89 85.5(4) . . ?
O9T W9 O911 100.0(4) . . ?
O39 W9 O911 90.7(4) . . ?
O89 W9 O911 157.6(4) . . ?
O9T W9 O912 99.4(4) . . ?
O39 W9 O912 157.3(4) . . ?
O89 W9 O912 87.5(4) . . ?
O911 W9 O912 87.7(4) . . ?
O9T W9 O4SI 170.5(4) . . ?
O39 W9 O4SI 84.4(3) . . ?
O89 W9 O4SI 83.7(3) . . ?
O911 W9 O4SI 73.9(3) . . ?
O912 W9 O4SI 73.4(3) . . ?
O9T W9 K1 64.0(3) . 3_665 ?
O39 W9 K1 124.1(3) . 3_665 ?
O89 W9 K1 148.7(3) . 3_665 ?
O911 W9 K1 45.6(3) . 3_665 ?
O912 W9 K1 68.6(3) . 3_665 ?
O4SI W9 K1 107.1(2) . 3_665 ?
O10T W10 O710 100.7(4) . . ?
O10T W10 O102 102.5(4) . . ?
O710 W10 O102 156.7(4) . . ?
O10T W10 O610 102.9(4) . . ?
O710 W10 O610 91.1(4) . . ?
O102 W10 O610 85.4(4) . . ?
O10T W10 O810 99.5(4) . . ?
O710 W10 O810 87.6(4) . . ?
O102 W10 O810 86.9(4) . . ?
O610 W10 O810 157.4(4) . . ?
O10T W10 O2SI 171.2(4) . . ?
O710 W10 O2SI 73.8(4) . . ?
O102 W10 O2SI 82.9(3) . . ?
O610 W10 O2SI 84.3(3) . . ?
O810 W10 O2SI 73.7(4) . . ?
O11T W11 O112 101.1(4) . . ?
O11T W11 O411 101.7(4) . . ?
O112 W11 O411 90.7(4) . . ?
O11T W11 O211 101.4(4) . . ?
O112 W11 O211 157.5(4) . . ?
O411 W11 O211 85.7(4) . . ?
O11T W11 O911 99.6(4) . . ?
O112 W11 O911 87.2(4) . . ?
O411 W11 O911 158.6(4) . . ?
O211 W11 O911 88.1(4) . . ?
O11T W11 O4SI 171.6(4) . . ?
O112 W11 O4SI 73.3(3) . . ?
O411 W11 O4SI 84.8(3) . . ?
O211 W11 O4SI 84.2(3) . . ?
O911 W11 O4SI 74.2(3) . . ?
O12T W12 O102 102.7(4) . . ?
O12T W12 O912 99.5(4) . . ?
O102 W12 O912 90.1(4) . . ?
O12T W12 O612 102.4(4) . . ?
O102 W12 O612 85.0(4) . . ?
O912 W12 O612 158.1(4) . . ?
O12T W12 O112 101.3(4) . . ?
O102 W12 O112 155.8(4) . . ?
O912 W12 O112 88.4(4) . . ?
O612 W12 O112 87.4(4) . . ?
O12T W12 O4SI 171.8(4) . . ?
O102 W12 O4SI 83.1(3) . . ?
O912 W12 O4SI 74.6(3) . . ?
O612 W12 O4SI 83.7(3) . . ?
O112 W12 O4SI 73.2(3) . . ?
O1SI Si O4SI 110.6(5) . . ?
O1SI Si O2SI 109.9(5) . . ?
O4SI Si O2SI 109.1(5) . . ?
O1SI Si O3SI 109.9(5) . . ?
O4SI Si O3SI 109.0(5) . . ?
O2SI Si O3SI 108.3(4) . . ?
Si O1SI W3 124.2(5) . . ?
Si O1SI W2 124.2(5) . . ?
W3 O1SI W2 90.6(3) . . ?
Si O1SI W1 124.7(5) . . ?
W3 O1SI W1 91.5(3) . . ?
W2 O1SI W1 91.6(3) . . ?
Si O2SI W10 125.0(5) . . ?
Si O2SI W7 124.8(5) . . ?
W10 O2SI W7 91.4(3) . . ?
Si O2SI W8 123.3(4) . . ?
W10 O2SI W8 91.4(3) . . ?
W7 O2SI W8 91.0(3) . . ?
W2 O2T K2 132.8(5) . . ?
W3 O3T K1 172.2(6) . . ?
Si O3SI W6 124.9(5) . . ?
Si O3SI W5 123.9(5) . . ?
W6 O3SI W5 92.1(3) . . ?
Si O3SI W4 123.5(4) . . ?
W6 O3SI W4 91.5(3) . . ?
W5 O3SI W4 91.4(3) . . ?
Si O4SI W12 125.7(5) . . ?
Si O4SI W11 123.9(5) . . ?
W12 O4SI W11 91.1(3) . . ?
Si O4SI W9 124.3(5) . . ?
W12 O4SI W9 90.8(3) . . ?
W11 O4SI W9 90.7(3) . . ?
W5 O5T K2 142.2(5) . 2_554 ?
W2 O12 W1 122.4(5) . . ?
W3 O13 W1 121.9(5) . . ?
W1 O15 W5 151.5(5) . . ?
W7 O17 W1 152.9(5) . . ?
W2 O23 W3 121.0(5) . . ?
W4 O24 W2 151.8(5) . . ?
W8 O38 W3 151.4(6) . . ?
W3 O39 W9 152.0(5) . . ?
W4 O45 W5 120.9(5) . . ?
W6 O46 W4 121.2(5) . . ?
W5 O56 W6 122.1(5) . . ?
W5 O57 W7 151.9(5) . . ?
W7 O78 W8 121.8(5) . . ?
W8 O89 W9 151.7(5) . . ?
W10 O102 W12 153.3(5) . . ?
W11 O112 W12 122.3(5) . . ?
W2 O211 W11 151.2(5) . . ?
W11 O411 W4 151.8(5) . . ?
W10 O610 W6 152.2(5) . . ?
W6 O612 W12 152.2(5) . . ?
W10 O710 W7 122.1(5) . . ?
W8 O810 W10 121.6(5) . . ?
W11 O911 W9 121.2(5) . . ?
W11 O911 K1 115.9(4) . 3_665 ?
W9 O911 K1 106.4(4) . 3_665 ?
W12 O912 W9 121.1(5) . . ?
O123 Ru1 O5A 96.4(4) . . ?
O123 Ru1 O1A 92.9(5) . . ?
O5A Ru1 O1A 88.9(5) . . ?
O123 Ru1 O3A 95.8(4) . . ?
O5A Ru1 O3A 167.7(4) . . ?
O1A Ru1 O3A 92.1(5) . . ?
O123 Ru1 O7B 95.1(4) . . ?
O5A Ru1 O7B 88.9(4) . . ?
O1A Ru1 O7B 172.0(4) . . ?
O3A Ru1 O7B 88.5(4) . . ?
O123 Ru1 O1RU 178.1(4) . . ?
O5A Ru1 O1RU 85.5(4) . . ?
O1A Ru1 O1RU 86.8(4) . . ?
O3A Ru1 O1RU 82.4(4) . . ?
O7B Ru1 O1RU 85.3(4) . . ?
O123 Ru1 K1 127.2(3) . . ?
O5A Ru1 K1 115.5(3) . . ?
O1A Ru1 K1 126.5(4) . . ?
O3A Ru1 K1 54.8(3) . . ?
O7B Ru1 K1 48.3(3) . . ?
O1RU Ru1 K1 52.0(3) . . ?
O123 Ru2 O9B 95.7(4) . . ?
O123 Ru2 O11A 94.8(4) . . ?
O9B Ru2 O11A 96.3(4) . . ?
O123 Ru2 O1B 95.3(4) . . ?
O9B Ru2 O1B 86.6(4) . . ?
O11A Ru2 O1B 169.1(4) . . ?
O123 Ru2 O3B 95.7(4) . . ?
O9B Ru2 O3B 168.3(4) . . ?
O11A Ru2 O3B 85.7(4) . . ?
O1B Ru2 O3B 89.4(4) . . ?
O123 Ru2 O2RU 178.0(4) . . ?
O9B Ru2 O2RU 84.1(4) . . ?
O11A Ru2 O2RU 83.3(4) . . ?
O1B Ru2 O2RU 86.6(4) . . ?
O3B Ru2 O2RU 84.7(4) . . ?
O123 Ru2 K2 133.0(3) . 3_665 ?
O9B Ru2 K2 124.0(3) . 3_665 ?
O11A Ru2 K2 60.1(3) . 3_665 ?
O1B Ru2 K2 109.8(3) . 3_665 ?
O3B Ru2 K2 47.6(3) . 3_665 ?
O2RU Ru2 K2 46.3(3) . 3_665 ?
O123 Ru3 O5B 96.0(4) . . ?
O123 Ru3 O9A 95.4(4) . . ?
O5B Ru3 O9A 84.5(5) . . ?
O123 Ru3 O7A 96.0(4) . . ?
O5B Ru3 O7A 91.7(4) . . ?
O9A Ru3 O7A 168.3(4) . . ?
O123 Ru3 O11B 93.9(4) . . ?
O5B Ru3 O11B 170.0(4) . . ?
O9A Ru3 O11B 96.0(4) . . ?
O7A Ru3 O11B 85.8(4) . . ?
O123 Ru3 O3RU 179.1(4) . . ?
O5B Ru3 O3RU 84.4(4) . . ?
O9A Ru3 O3RU 83.8(4) . . ?
O7A Ru3 O3RU 84.8(4) . . ?
O11B Ru3 O3RU 85.7(4) . . ?
C1 O1B Ru2 131.7(10) . . ?
Ru1 O1RU K1 93.4(3) . . ?
C1 O1A Ru1 132.3(11) . . ?
Ru2 O2RU K2 100.0(4) . 3_665 ?
C3 O3B Ru2 132.0(9) . . ?
C3 O3B K2 127.1(9) . 3_665 ?
Ru2 O3B K2 100.1(4) . 3_665 ?
C3 O3A Ru1 131.9(9) . . ?
C3 O3A K1 128.8(9) . . ?
Ru1 O3A K1 91.4(4) . . ?
C5 O5B Ru3 130.3(10) . . ?
C5 O5A Ru1 134.1(11) . . ?
C7 O7B Ru1 131.5(9) . . ?
C7 O7B K1 129.0(9) . . ?
Ru1 O7B K1 98.2(3) . . ?
C7 O7A Ru3 132.7(10) . . ?
C9 O9B Ru2 132.0(10) . . ?
C9 O9A Ru3 131.1(10) . . ?
C11 O11B Ru3 131.3(9) . . ?
C11 O11A Ru2 130.6(9) . . ?
C11 O11A K2 135.1(8) . 3_665 ?
Ru2 O11A K2 87.5(3) . 3_665 ?
Ru1 O123 Ru2 121.2(5) . . ?
Ru1 O123 Ru3 119.5(5) . . ?
Ru2 O123 Ru3 119.3(5) . . ?
O1B C1 O1A 126.8(14) . . ?
O1B C1 C2 117.2(13) . . ?
O1A C1 C2 116.0(13) . . ?
O3B C3 O3A 126.7(12) . . ?
O3B C3 C4 116.4(12) . . ?
O3A C3 C4 116.7(12) . . ?
O5A C5 O5B 125.0(14) . . ?
O5A C5 C6 118.5(14) . . ?
O5B C5 C6 116.4(13) . . ?
O7B C7 O7A 125.5(14) . . ?
O7B C7 C8 118.9(13) . . ?
O7A C7 C8 115.5(13) . . ?
O9B C9 O9A 126.4(13) . . ?
O9B C9 C10 118.1(13) . . ?
O9A C9 C10 115.4(12) . . ?
O11B C11 O11A 126.6(12) . . ?
O11B C11 C12 117.6(12) . . ?
O11A C11 C12 115.8(12) . . ?
O3T K1 O3W 105.4(5) . . ?
O3T K1 O7B 128.2(3) . . ?
O3W K1 O7B 125.2(5) . . ?
O3T K1 O1RU 80.2(3) . . ?
O3W K1 O1RU 131.5(5) . . ?
O7B K1 O1RU 59.3(3) . . ?
O3T K1 O26W 129.8(12) . . ?
O3W K1 O26W 67.1(13) . . ?
O7B K1 O26W 70.0(12) . . ?
O1RU K1 O26W 72.8(12) . . ?
O3T K1 O911 86.2(3) . 3_665 ?
O3W K1 O911 98.5(5) . 3_665 ?
O7B K1 O911 95.7(3) . 3_665 ?
O1RU K1 O911 130.0(3) . 3_665 ?
O26W K1 O911 142.9(12) . 3_665 ?
O3T K1 O3A 71.7(3) . . ?
O3W K1 O3A 173.0(5) . . ?
O7B K1 O3A 59.2(3) . . ?
O1RU K1 O3A 55.0(3) . . ?
O26W K1 O3A 119.7(12) . . ?
O911 K1 O3A 75.1(3) 3_665 . ?
O3T K1 Ru1 95.1(2) . . ?
O3W K1 Ru1 152.8(5) . . ?
O7B K1 Ru1 33.5(2) . . ?
O1RU K1 Ru1 34.6(2) . . ?
O26W K1 Ru1 86.1(12) . . ?
O911 K1 Ru1 100.6(2) 3_665 . ?
O3A K1 Ru1 33.8(2) . . ?
O3T K1 W9 78.6(2) . 3_665 ?
O3W K1 W9 74.9(5) . 3_665 ?
O7B K1 W9 121.6(2) . 3_665 ?
O1RU K1 W9 150.1(2) . 3_665 ?
O26W K1 W9 137.1(12) . 3_665 ?
O911 K1 W9 27.93(18) 3_665 3_665 ?
O3A K1 W9 98.1(2) . 3_665 ?
Ru1 K1 W9 127.63(11) . 3_665 ?
O2T K2 O2W 108.6(5) . . ?
O2T K2 O5T 82.8(3) . 2_544 ?
O2W K2 O5T 71.5(5) . 2_544 ?
O2T K2 O2RU 155.9(3) . 3_665 ?
O2W K2 O2RU 78.9(5) . 3_665 ?
O5T K2 O2RU 77.9(3) 2_544 3_665 ?
O2T K2 O3B 117.3(3) . 3_665 ?
O2W K2 O3B 134.1(5) . 3_665 ?
O5T K2 O3B 115.2(3) 2_544 3_665 ?
O2RU K2 O3B 60.3(3) 3_665 3_665 ?
O2T K2 O1W 69.3(4) . . ?
O2W K2 O1W 91.0(6) . . ?
O5T K2 O1W 140.5(4) 2_544 . ?
O2RU K2 O1W 134.4(4) 3_665 . ?
O3B K2 O1W 102.5(4) 3_665 . ?
O2T K2 O11A 104.4(3) . 3_665 ?
O2W K2 O11A 117.8(5) . 3_665 ?
O5T K2 O11A 62.2(3) 2_544 3_665 ?
O2RU K2 O11A 53.6(3) 3_665 3_665 ?
O3B K2 O11A 53.4(3) 3_665 3_665 ?
O1W K2 O11A 150.5(4) . 3_665 ?
O2T K2 Ru2 131.6(3) . 3_665 ?
O2W K2 Ru2 112.5(5) . 3_665 ?
O5T K2 Ru2 86.8(2) 2_544 3_665 ?
O2RU K2 Ru2 33.7(2) 3_665 3_665 ?
O3B K2 Ru2 32.3(2) 3_665 3_665 ?
O1W K2 Ru2 132.6(4) . 3_665 ?
O11A K2 Ru2 32.41(18) 3_665 3_665 ?
O2T K2 W2 17.8(2) . . ?
O2W K2 W2 125.4(5) . . ?
O5T K2 W2 94.5(2) 2_544 . ?
O2RU K2 W2 151.2(3) 3_665 . ?
O3B K2 W2 100.0(2) 3_665 . ?
O1W K2 W2 66.7(3) . . ?
O11A K2 W2 98.2(2) 3_665 . ?
Ru2 K2 W2 119.21(14) 3_665 . ?

loop_
_geom_bond_atom_site_label_1
_geom_bond_atom_site_label_2
_geom_bond_distance
_geom_bond_site_symmetry_2
_geom_bond_publ_flag
W1 O1T 1.696(11) . ?
W1 O15 1.890(8) . ?
W1 O17 1.913(9) . ?
W1 O12 1.925(10) . ?
W1 O13 1.927(9) . ?
W1 O1SI 2.351(9) . ?
W2 O2T 1.694(10) . ?
W2 O211 1.894(9) . ?
W2 O23 1.908(9) . ?
W2 O12 1.920(10) . ?
W2 O24 1.924(9) . ?
W2 O1SI 2.350(9) . ?
W2 K2 4.059(4) . ?
W3 O3T 1.722(10) . ?
W3 O39 1.886(9) . ?
W3 O38 1.919(10) . ?
W3 O13 1.924(9) . ?
W3 O23 1.931(9) . ?
W3 O1SI 2.349(8) . ?
W4 O4T 1.702(9) . ?
W4 O24 1.880(9) . ?
W4 O411 1.907(9) . ?
W4 O45 1.920(9) . ?
W4 O46 1.946(9) . ?
W4 O3SI 2.355(8) . ?
W5 O5T 1.716(9) . ?
W5 O57 1.872(9) . ?
W5 O56 1.889(9) . ?
W5 O15 1.920(9) . ?
W5 O45 1.945(9) . ?
W5 O3SI 2.341(8) . ?
W6 O6T 1.714(10) . ?
W6 O612 1.890(9) . ?
W6 O610 1.910(9) . ?
W6 O46 1.911(9) . ?
W6 O56 1.960(9) . ?
W6 O3SI 2.338(9) . ?
W7 O7T 1.705(10) . ?
W7 O17 1.889(10) . ?
W7 O78 1.906(9) . ?
W7 O710 1.936(10) . ?
W7 O57 1.944(9) . ?
W7 O2SI 2.351(8) . ?
W8 O8T 1.694(9) . ?
W8 O89 1.891(9) . ?
W8 O38 1.903(10) . ?
W8 O810 1.911(10) . ?
W8 O78 1.945(9) . ?
W8 O2SI 2.370(8) . ?
W9 O9T 1.714(9) . ?
W9 O39 1.920(9) . ?
W9 O89 1.927(9) . ?
W9 O911 1.935(9) . ?
W9 O912 1.940(9) . ?
W9 O4SI 2.370(8) . ?
W9 K1 3.962(4) 3_665 ?
W10 O10T 1.714(10) . ?
W10 O710 1.897(10) . ?
W10 O102 1.898(9) . ?
W10 O610 1.899(9) . ?
W10 O810 1.945(9) . ?
W10 O2SI 2.334(9) . ?
W11 O11T 1.706(10) . ?
W11 O112 1.897(9) . ?
W11 O411 1.902(9) . ?
W11 O211 1.920(9) . ?
W11 O911 1.930(9) . ?
W11 O4SI 2.362(8) . ?
W12 O12T 1.718(10) . ?
W12 O102 1.906(9) . ?
W12 O912 1.912(9) . ?
W12 O612 1.918(9) . ?
W12 O112 1.935(9) . ?
W12 O4SI 2.339(9) . ?
Si O1SI 1.610(9) . ?
Si O4SI 1.617(9) . ?
Si O2SI 1.629(9) . ?
Si O3SI 1.634(9) . ?
O2T K2 2.713(10) . ?
O3T K1 2.613(11) . ?
O5T K2 2.759(10) 2_554 ?
O911 K1 2.953(10) 3_665 ?
Ru1 O123 1.895(9) . ?
Ru1 O5A 2.039(12) . ?
Ru1 O1A 2.045(13) . ?
Ru1 O3A 2.049(11) . ?
Ru1 O7B 2.055(9) . ?
Ru1 O1RU 2.096(10) . ?
Ru1 K1 3.681(4) . ?
Ru2 O123 1.900(10) . ?
Ru2 O9B 2.016(10) . ?
Ru2 O11A 2.023(10) . ?
Ru2 O1B 2.037(10) . ?
Ru2 O3B 2.046(10) . ?
Ru2 O2RU 2.125(10) . ?
Ru2 K2 3.770(4) 3_665 ?
Ru3 O123 1.920(9) . ?
Ru3 O5B 2.024(11) . ?
Ru3 O9A 2.026(12) . ?
Ru3 O7A 2.030(10) . ?
Ru3 O11B 2.034(10) . ?
Ru3 O3RU 2.110(10) . ?
O1B C1 1.230(16) . ?
O1RU K1 2.904(10) . ?
O1A C1 1.236(18) . ?
O2RU K2 2.766(10) 3_665 ?
O3B C3 1.229(16) . ?
O3B K2 2.828(11) 3_665 ?
O3A C3 1.262(16) . ?
O3A K1 3.008(11) . ?
O5B C5 1.271(17) . ?
O5A C5 1.245(18) . ?
O7B C7 1.239(16) . ?
O7B K1 2.776(10) . ?
O7A C7 1.275(17) . ?
O9B C9 1.236(16) . ?
O9A C9 1.271(18) . ?
O11B C11 1.249(16) . ?
O11A C11 1.274(16) . ?
O11A K2 3.270(12) 3_665 ?
C1 C2 1.521(19) . ?
C3 C4 1.509(18) . ?
C5 C6 1.48(2) . ?
C7 C8 1.47(2) . ?
C9 C10 1.485(19) . ?
C11 C12 1.483(18) . ?
K1 O3W 2.75(2) . ?
K1 O26W 2.91(6) . ?
K1 O911 2.953(10) 3_665 ?
K1 W9 3.962(4) 3_665 ?
K2 O2W 2.75(2) . ?
K2 O5T 2.759(10) 2_544 ?
K2 O2RU 2.766(10) 3_665 ?
K2 O3B 2.828(11) 3_665 ?
K2 O1W 2.846(17) . ?
K2 O11A 3.270(12) 3_665 ?
K2 Ru2 3.770(4) 3_665 ?
